data_7241066
loop_
_publ_author_name
'Tervola, Essi'
'Truong, Khai-Nghi'
'Ward, Jas S.'
'Priimagi, Arri'
'Rissanen, Kari'

_publ_section_title
;
 Fluorescence enhancement of quinolines by protonation
;
_journal_issue 49
_journal_name_full 'RSC Advances'
_journal_page_first 29385
_journal_page_last 29393
_journal_paper_doi 10.1039/D0RA04691D
_journal_volume 10
_journal_year 2020
_chemical_formula_moiety 'C13 H10 N, C2 H Br2 O2, C2 H2 Br2 O2'
_chemical_formula_sum 'C17 H13 Br4 N O4'
_chemical_formula_weight 614.92
_chemical_name_common Benzoquinoline+Dibromoacetate
_chemical_name_systematic 14
_space_group_crystal_system orthorhombic
_space_group_IT_number 19
_space_group_name_Hall 'P 2ac 2ab'
_space_group_name_H-M_alt 'P 21 21 21'
_atom_sites_solution_hydrogens geom
_audit_creation_method SHELXL-2017/1
_audit_update_record
;
2020-05-04 deposited with the CCDC.	2020-07-24 downloaded from the CCDC.
;
_cell_angle_alpha 90
_cell_angle_beta 90
_cell_angle_gamma 90
_cell_formula_units_Z 4
_cell_length_a 4.3451(2)
_cell_length_b 19.0711(5)
_cell_length_c 23.2876(6)
_cell_measurement_reflns_used 2785
_cell_measurement_temperature 170(2)
_cell_measurement_theta_max 28.283
_cell_measurement_theta_min 0.407
_cell_volume 1929.75(11)
_computing_cell_refinement 'HKL Scalepack (Otwinowski & Minor 1997)'
_computing_data_collection 'Collect (Bruker AXS BV, 1997-2004)'
_computing_data_reduction 'HKL Denzo and Scalepack (Otwinowski & Minor 1997)'
_computing_molecular_graphics 'PLATON (Spek, 2009)'
_computing_structure_refinement 'SHELXL-2017/1 (Sheldrick, 2017)'
_computing_structure_solution 'SHELXT 2014/5 (Sheldrick, 2014)'
_diffrn_ambient_temperature 170(2)
_diffrn_measured_fraction_theta_full 0.992
_diffrn_measured_fraction_theta_max 0.993
_diffrn_measurement_device '95mm CCD camera on \k-goniostat'
_diffrn_measurement_device_type KappaCCD
_diffrn_measurement_method CCD
_diffrn_radiation_monochromator 'horizonally mounted graphite crystal'
_diffrn_radiation_type MoK\a
_diffrn_radiation_wavelength 0.71073
_diffrn_reflns_av_R_equivalents 0.0435
_diffrn_reflns_av_unetI/netI 0.0385
_diffrn_reflns_Laue_measured_fraction_full 0.992
_diffrn_reflns_Laue_measured_fraction_max 0.993
_diffrn_reflns_limit_h_max 5
_diffrn_reflns_limit_h_min -5
_diffrn_reflns_limit_k_max 21
_diffrn_reflns_limit_k_min -23
_diffrn_reflns_limit_l_max 28
_diffrn_reflns_limit_l_min -28
_diffrn_reflns_number 18405
_diffrn_reflns_point_group_measured_fraction_full 0.994
_diffrn_reflns_point_group_measured_fraction_max 0.994
_diffrn_reflns_theta_full 25.242
_diffrn_reflns_theta_max 26.249
_diffrn_reflns_theta_min 2.308
_exptl_absorpt_coefficient_mu 8.364
_exptl_absorpt_correction_T_max 0.7457
_exptl_absorpt_correction_T_min 0.4217
_exptl_absorpt_correction_type multi-scan
_exptl_absorpt_process_details SADABS
_exptl_crystal_colour colourless
_exptl_crystal_density_diffrn 2.117
_exptl_crystal_description needle
_exptl_crystal_F_000 1176
_exptl_crystal_size_max 0.40
_exptl_crystal_size_mid 0.12
_exptl_crystal_size_min 0.08
_refine_diff_density_max 0.747
_refine_diff_density_min -0.552
_refine_diff_density_rms 0.075
_refine_ls_abs_structure_details
;
 Flack x determined using 1327 quotients [(I+)-(I-)]/[(I+)+(I-)]
 (Parsons, Flack and Wagner, Acta Cryst. B69 (2013) 249-259).
;
_refine_ls_abs_structure_Flack 0.227(6)
_refine_ls_extinction_method none
_refine_ls_goodness_of_fit_ref 1.023
_refine_ls_hydrogen_treatment constr
_refine_ls_matrix_type full
_refine_ls_number_parameters 235
_refine_ls_number_reflns 3887
_refine_ls_number_restraints 0
_refine_ls_restrained_S_all 1.023
_refine_ls_R_factor_all 0.0348
_refine_ls_R_factor_gt 0.0277
_refine_ls_shift/su_max 0.001
_refine_ls_shift/su_mean 0.000
_refine_ls_structure_factor_coef Fsqd
_refine_ls_weighting_details 'w=1/[\s^2^(Fo^2^)+(0.0076P)^2^+3.1774P] where P=(Fo^2^+2Fc^2^)/3'
_refine_ls_weighting_scheme calc
_refine_ls_wR_factor_gt 0.0571
_refine_ls_wR_factor_ref 0.0598
_reflns_Friedel_coverage 0.686
_reflns_Friedel_fraction_full 0.996
_reflns_Friedel_fraction_max 0.997
_reflns_number_gt 3508
_reflns_number_total 3887
_reflns_threshold_expression 'I > 2\s(I)'
_cod_data_source_file d0ra04691d2.cif
_cod_data_source_block 14
_cod_depositor_comments 'Adding full bibliography for 7241053--7241066.cif.'
_cod_database_code 7241066
_shelx_shelxl_version_number 2017/1
_shelx_space_group_comment
;
The symmetry employed for this shelxl refinement is uniquely defined
by the following loop, which should always be used as a source of
symmetry information in preference to the above space-group names.
They are only intended as comments.
;
_shelx_estimated_absorpt_t_min 0.135
_shelx_estimated_absorpt_t_max 0.554

loop_
_space_group_symop_operation_xyz
'x, y, z'
'-x+1/2, -y, z+1/2'
'-x, y+1/2, -z+1/2'
'x+1/2, -y+1/2, -z'

loop_
_atom_site_label
_atom_site_type_symbol
_atom_site_fract_x
_atom_site_fract_y
_atom_site_fract_z
_atom_site_U_iso_or_equiv
_atom_site_adp_type
_atom_site_occupancy
_atom_site_site_symmetry_order
_atom_site_calc_flag
_atom_site_refinement_flags_posn
_atom_site_refinement_flags_adp
_atom_site_refinement_flags_occupancy
_atom_site_disorder_assembly
_atom_site_disorder_group
N1 N 0.8864(10) 0.4185(2) 0.68041(16) 0.0244(9) Uani 1 1 d . . . . .
H1 H 0.807467 0.372020 0.662241 0.029 Uiso 1 1 calc R U . . .
C1A C 0.7788(12) 0.4804(3) 0.6588(2) 0.0261(11) Uani 1 1 d . . . . .
C2 C 1.0884(13) 0.4144(3) 0.7238(2) 0.0296(12) Uani 1 1 d . . . . .
H2 H 1.158634 0.369912 0.736596 0.036 Uiso 1 1 calc R U . . .
C3 C 1.1942(13) 0.4746(3) 0.7498(2) 0.0317(13) Uani 1 1 d . . . . .
H3 H 1.338297 0.471956 0.780419 0.038 Uiso 1 1 calc R U . . .
C4 C 1.0888(14) 0.5388(3) 0.7309(2) 0.0327(13) Uani 1 1 d . . . . .
H4 H 1.159564 0.580603 0.748821 0.039 Uiso 1 1 calc R U . . .
C4A C 0.8779(13) 0.5428(3) 0.6856(2) 0.0281(12) Uani 1 1 d . . . . .
C5 C 0.7618(14) 0.6085(3) 0.6648(2) 0.0328(13) Uani 1 1 d . . . . .
H5 H 0.824429 0.650960 0.682674 0.039 Uiso 1 1 calc R U . . .
C6 C 0.5656(14) 0.6106(3) 0.6203(2) 0.0357(13) Uani 1 1 d . . . . .
H6 H 0.490719 0.654622 0.607408 0.043 Uiso 1 1 calc R U . . .
C6A C 0.4659(12) 0.5478(3) 0.5918(2) 0.0275(12) Uani 1 1 d . . . . .
C7 C 0.2614(14) 0.5506(3) 0.5447(2) 0.0348(13) Uani 1 1 d . . . . .
H7 H 0.187317 0.594671 0.531613 0.042 Uiso 1 1 calc R U . . .
C8 C 0.1699(13) 0.4910(3) 0.5180(2) 0.0371(14) Uani 1 1 d . . . . .
H8 H 0.032135 0.493875 0.486385 0.044 Uiso 1 1 calc R U . . .
C9 C 0.2749(15) 0.4255(3) 0.5362(2) 0.0350(13) Uani 1 1 d . . . . .
H9 H 0.209724 0.384190 0.516937 0.042 Uiso 1 1 calc R U . . .
C10 C 0.4723(13) 0.4210(3) 0.5819(2) 0.0288(13) Uani 1 1 d . . . . .
H10 H 0.543725 0.376438 0.594277 0.035 Uiso 1 1 calc R U . . .
C10A C 0.5697(12) 0.4817(3) 0.6106(2) 0.0246(11) Uani 1 1 d . . . . .
Br1 Br 0.30015(17) 0.22760(3) 0.56377(3) 0.04486(18) Uani 1 1 d . . . . .
Br2 Br 0.58379(17) 0.09605(3) 0.62669(2) 0.04192(17) Uani 1 1 d . . . . .
O2 O 0.5996(15) 0.2036(2) 0.72699(17) 0.0643(16) Uani 1 1 d . . . . .
O1 O 0.6813(12) 0.2861(2) 0.66273(18) 0.0529(13) Uani 1 1 d . . . . .
C11 C 0.5736(14) 0.2309(3) 0.6788(2) 0.0313(12) Uani 1 1 d . . . . .
C12 C 0.3795(14) 0.1857(3) 0.6374(2) 0.0309(12) Uani 1 1 d . . . . .
H12 H 0.176595 0.176526 0.656209 0.037 Uiso 1 1 calc R U . . .
Br3 Br 0.71883(15) 0.29334(3) 0.94850(2) 0.03776(16) Uani 1 1 d . . . . .
Br4 Br 0.87230(15) 0.44056(3) 0.89204(3) 0.04093(17) Uani 1 1 d . . . . .
O3 O 0.8587(12) 0.2599(2) 0.80929(18) 0.0494(12) Uani 1 1 d . . . . .
H3A H 0.766528 0.247950 0.779116 0.074 Uiso 1 1 calc R U . . .
O4 O 0.5248(10) 0.3477(3) 0.80857(18) 0.0474(12) Uani 1 1 d . . . . .
C13 C 0.7403(13) 0.3163(3) 0.8288(2) 0.0272(12) Uani 1 1 d . . . . .
C14 C 0.9036(12) 0.3412(3) 0.8830(2) 0.0266(11) Uani 1 1 d . . . . .
H14 H 1.125992 0.328055 0.880607 0.032 Uiso 1 1 calc R U . . .

loop_
_atom_site_aniso_label
_atom_site_aniso_U_11
_atom_site_aniso_U_22
_atom_site_aniso_U_33
_atom_site_aniso_U_23
_atom_site_aniso_U_13
_atom_site_aniso_U_12
N1 0.029(2) 0.024(2) 0.021(2) -0.0001(17) -0.0020(19) -0.0031(18)
C1A 0.027(3) 0.026(3) 0.025(2) 0.001(2) 0.003(2) -0.002(2)
C2 0.027(3) 0.035(3) 0.027(3) 0.004(2) -0.001(2) -0.001(2)
C3 0.029(3) 0.042(3) 0.025(2) -0.001(2) -0.003(2) -0.002(3)
C4 0.036(3) 0.036(3) 0.026(3) -0.006(2) 0.005(3) -0.011(3)
C4A 0.031(3) 0.025(3) 0.028(3) -0.002(2) 0.007(2) -0.006(2)
C5 0.039(3) 0.020(3) 0.040(3) -0.002(2) 0.007(3) 0.000(2)
C6 0.045(3) 0.022(3) 0.040(3) 0.006(2) 0.005(3) 0.006(3)
C6A 0.030(3) 0.029(3) 0.023(3) 0.005(2) 0.005(2) 0.002(2)
C7 0.037(3) 0.039(3) 0.029(3) 0.010(2) 0.004(3) 0.008(3)
C8 0.038(3) 0.049(4) 0.024(3) 0.001(3) -0.006(2) 0.004(3)
C9 0.043(3) 0.036(3) 0.026(3) -0.003(2) -0.004(3) -0.004(3)
C10 0.031(3) 0.031(3) 0.024(3) 0.001(2) -0.001(2) -0.001(2)
C10A 0.027(3) 0.026(3) 0.021(2) 0.000(2) 0.005(2) 0.000(2)
Br1 0.0622(4) 0.0367(4) 0.0357(3) 0.0052(3) -0.0157(3) 0.0016(3)
Br2 0.0683(4) 0.0228(3) 0.0347(3) -0.0059(2) -0.0127(3) 0.0033(3)
O2 0.130(5) 0.033(3) 0.031(2) 0.0000(19) -0.021(3) -0.017(3)
O1 0.086(4) 0.034(3) 0.039(2) 0.0057(19) -0.012(2) -0.023(3)
C11 0.040(3) 0.025(3) 0.029(3) -0.007(2) 0.002(3) 0.001(3)
C12 0.039(3) 0.027(3) 0.027(3) -0.001(2) -0.002(2) -0.001(2)
Br3 0.0531(4) 0.0368(3) 0.0234(2) 0.0057(2) -0.0033(3) -0.0023(3)
Br4 0.0569(4) 0.0277(3) 0.0382(3) -0.0071(2) 0.0103(3) -0.0063(3)
O3 0.075(3) 0.033(2) 0.040(2) -0.0150(19) -0.023(2) 0.017(2)
O4 0.046(3) 0.061(3) 0.036(2) -0.008(2) -0.015(2) 0.018(2)
C13 0.033(3) 0.027(3) 0.021(2) 0.003(2) 0.000(2) -0.002(2)
C14 0.026(3) 0.028(3) 0.026(3) -0.002(2) 0.001(2) 0.004(2)

loop_
_atom_type_symbol
_atom_type_description
_atom_type_scat_dispersion_real
_atom_type_scat_dispersion_imag
_atom_type_scat_source
C C 0.0033 0.0016 'International Tables Vol C Tables 4.2.6.8 and 6.1.1.4'
H H 0.0000 0.0000 'International Tables Vol C Tables 4.2.6.8 and 6.1.1.4'
Br Br -0.2901 2.4595 'International Tables Vol C Tables 4.2.6.8 and 6.1.1.4'
N N 0.0061 0.0033 'International Tables Vol C Tables 4.2.6.8 and 6.1.1.4'
O O 0.0106 0.0060 'International Tables Vol C Tables 4.2.6.8 and 6.1.1.4'

loop_
_geom_angle_atom_site_label_1
_geom_angle_atom_site_label_2
_geom_angle_atom_site_label_3
_geom_angle
_geom_angle_site_symmetry_1
_geom_angle_site_symmetry_3
_geom_angle_publ_flag
C2 N1 C1A 123.5(5) . . ?
C2 N1 H1 118.2 . . ?
C1A N1 H1 118.2 . . ?
N1 C1A C4A 117.5(5) . . ?
N1 C1A C10A 121.1(5) . . ?
C4A C1A C10A 121.4(5) . . ?
N1 C2 C3 120.1(5) . . ?
N1 C2 H2 119.9 . . ?
C3 C2 H2 119.9 . . ?
C2 C3 C4 119.3(5) . . ?
C2 C3 H3 120.4 . . ?
C4 C3 H3 120.4 . . ?
C3 C4 C4A 120.4(5) . . ?
C3 C4 H4 119.8 . . ?
C4A C4 H4 119.8 . . ?
C4 C4A C1A 119.2(5) . . ?
C4 C4A C5 122.1(5) . . ?
C1A C4A C5 118.7(5) . . ?
C6 C5 C4A 120.6(5) . . ?
C6 C5 H5 119.7 . . ?
C4A C5 H5 119.7 . . ?
C5 C6 C6A 121.7(5) . . ?
C5 C6 H6 119.2 . . ?
C6A C6 H6 119.2 . . ?
C10A C6A C7 118.5(5) . . ?
C10A C6A C6 120.3(5) . . ?
C7 C6A C6 121.2(5) . . ?
C8 C7 C6A 120.6(5) . . ?
C8 C7 H7 119.7 . . ?
C6A C7 H7 119.7 . . ?
C7 C8 C9 121.0(5) . . ?
C7 C8 H8 119.5 . . ?
C9 C8 H8 119.5 . . ?
C10 C9 C8 119.8(5) . . ?
C10 C9 H9 120.1 . . ?
C8 C9 H9 120.1 . . ?
C9 C10 C10A 120.6(5) . . ?
C9 C10 H10 119.7 . . ?
C10A C10 H10 119.7 . . ?
C10 C10A C6A 119.6(5) . . ?
C10 C10A C1A 123.2(5) . . ?
C6A C10A C1A 117.3(5) . . ?
O1 C11 O2 127.4(6) . . ?
O1 C11 C12 120.3(5) . . ?
O2 C11 C12 112.3(5) . . ?
C11 C12 Br1 115.0(4) . . ?
C11 C12 Br2 108.8(4) . . ?
Br1 C12 Br2 109.5(3) . . ?
C11 C12 H12 107.8 . . ?
Br1 C12 H12 107.8 . . ?
Br2 C12 H12 107.8 . . ?
C13 O3 H3A 109.5 . . ?
O4 C13 O3 126.3(5) . . ?
O4 C13 C14 121.9(5) . . ?
O3 C13 C14 111.7(5) . . ?
C13 C14 Br4 111.5(4) . . ?
C13 C14 Br3 108.0(4) . . ?
Br4 C14 Br3 110.4(2) . . ?
C13 C14 H14 108.9 . . ?
Br4 C14 H14 108.9 . . ?
Br3 C14 H14 108.9 . . ?

loop_
_geom_bond_atom_site_label_1
_geom_bond_atom_site_label_2
_geom_bond_distance
_geom_bond_site_symmetry_2
_geom_bond_publ_flag
N1 C2 1.340(7) . ?
N1 C1A 1.367(6) . ?
N1 H1 1.0400 . ?
C1A C4A 1.411(7) . ?
C1A C10A 1.443(7) . ?
C2 C3 1.378(8) . ?
C2 H2 0.9500 . ?
C3 C4 1.379(8) . ?
C3 H3 0.9500 . ?
C4 C4A 1.401(8) . ?
C4 H4 0.9500 . ?
C4A C5 1.435(8) . ?
C5 C6 1.342(8) . ?
C5 H5 0.9500 . ?
C6 C6A 1.436(8) . ?
C6 H6 0.9500 . ?
C6A C10A 1.410(7) . ?
C6A C7 1.412(8) . ?
C7 C8 1.355(8) . ?
C7 H7 0.9500 . ?
C8 C9 1.396(8) . ?
C8 H8 0.9500 . ?
C9 C10 1.370(8) . ?
C9 H9 0.9500 . ?
C10 C10A 1.401(7) . ?
C10 H10 0.9500 . ?
Br1 C12 1.923(5) . ?
Br2 C12 1.942(6) . ?
O2 C11 1.243(7) . ?
O1 C11 1.210(7) . ?
C11 C12 1.545(7) . ?
C12 H12 1.0000 . ?
Br3 C14 1.950(5) . ?
Br4 C14 1.911(5) . ?
O3 C13 1.276(7) . ?
O3 H3A 0.8400 . ?
O4 C13 1.207(7) . ?
C13 C14 1.525(7) . ?
C14 H14 1.0000 . ?
